data_2205553
loop_
_publ_author_name
'Annie Michaud'
'Fr\'ed\'eric-Georges Fontaine'
'Davit Zargarian'

_publ_section_title
;
 Bis[tris(3,5-dimethylpyrazolyl)methane]nickel(II) dibromide
;
_journal_issue 4
_journal_name_full 'Acta Crystallographica Section E'
_journal_page_first m784
_journal_page_last m786
_journal_paper_doi 10.1107/S1600536805009451
_journal_volume 61
_journal_year 2005
_chemical_formula_iupac '[Ni (C16 H22 N6)2] Br2'
_chemical_formula_moiety 'C32 H44 N12 Ni 2+ , 2Br -'
_chemical_formula_sum 'C32 H44 Br2 N12 Ni'
_chemical_formula_weight 815.322
_chemical_name_systematic
;
Bis[tris(3,5-dimethylpyrazolyl)methane]nickel(II) dibromide
;
_space_group_IT_number 12
_symmetry_cell_setting monoclinic
_symmetry_space_group_name_Hall '-C 2y'
_symmetry_space_group_name_H-M 'C 1 2/m 1'
_atom_sites_solution_hydrogens geom
_atom_sites_solution_primary direct
_atom_sites_solution_secondary difmap
_audit_creation_method 'SHELXL96 (Sheldrick, 1996)'
_cell_angle_alpha 90.00
_cell_angle_beta 92.5800(10)
_cell_angle_gamma 90.00
_cell_formula_units_Z 2
_cell_length_a 18.9240(2)
_cell_length_b 10.9960(10)
_cell_length_c 8.88210(10)
_cell_measurement_reflns_used 8952
_cell_measurement_temperature 298(2)
_cell_measurement_theta_max 72.88
_cell_measurement_theta_min 4.65
_cell_volume 1846.39(17)
_computing_cell_refinement 'SAINT (Bruker, 1999)'
_computing_data_collection 'SMART (Bruker, 1999)'
_computing_data_reduction 'SAINT '
_computing_molecular_graphics 'ORTEPIII (Burnett & Johnson, 1996) and SHELXTL (Bruker, 1997)'
_computing_publication_material SHELXL97
_computing_structure_refinement 'SHELXL97 (Sheldrick, 1997)'
_computing_structure_solution 'SHELXS97 (Sheldrick, 1997)'
_diffrn_ambient_temperature 298(2)
_diffrn_detector_area_resol_mean 5.5
_diffrn_measured_fraction_theta_full 0.988
_diffrn_measured_fraction_theta_max 0.979
_diffrn_measurement_device_type 'Bruker SMART 2K/Platform'
_diffrn_measurement_method \w
_diffrn_radiation_monochromator graphite
_diffrn_radiation_source 'normal-focus xray tube'
_diffrn_radiation_type 'Cu K\a'
_diffrn_radiation_wavelength 1.54178
_diffrn_reflns_av_R_equivalents 0.1245
_diffrn_reflns_av_sigmaI/netI 0.0534
_diffrn_reflns_limit_h_max 23
_diffrn_reflns_limit_h_min -23
_diffrn_reflns_limit_k_max 13
_diffrn_reflns_limit_k_min -13
_diffrn_reflns_limit_l_max 10
_diffrn_reflns_limit_l_min -10
_diffrn_reflns_number 11178
_diffrn_reflns_theta_full 72.88
_diffrn_reflns_theta_max 72.87
_diffrn_reflns_theta_min 4.65
_diffrn_standards_decay_% 0.0
_diffrn_standards_interval_time 60
_diffrn_standards_number 88
_exptl_absorpt_coefficient_mu 3.612
_exptl_absorpt_correction_T_max 0.6972
_exptl_absorpt_correction_T_min 0.4470
_exptl_absorpt_correction_type multi-scan
_exptl_absorpt_process_details '(SADABS; Sheldrick, 1996)'
_exptl_crystal_colour 'translucent pale pink'
_exptl_crystal_density_diffrn 1.4665
_exptl_crystal_density_meas ?
_exptl_crystal_density_method .
_exptl_crystal_description block
_exptl_crystal_F_000 836.0
_exptl_crystal_size_max 0.18
_exptl_crystal_size_mid 0.15
_exptl_crystal_size_min 0.10
_refine_diff_density_max 0.598
_refine_diff_density_min -0.603
_refine_ls_extinction_method none
_refine_ls_goodness_of_fit_all 1.070
_refine_ls_goodness_of_fit_ref 1.114
_refine_ls_hydrogen_treatment constr
_refine_ls_matrix_type full
_refine_ls_number_parameters 126
_refine_ls_number_reflns 1907
_refine_ls_number_restraints 0
_refine_ls_restrained_S_all 1.070
_refine_ls_restrained_S_obs 1.114
_refine_ls_R_factor_all 0.0436
_refine_ls_R_factor_gt 0.0402
_refine_ls_shift/su_max 0.001
_refine_ls_shift/su_mean 0.000
_refine_ls_structure_factor_coef Fsqd
_refine_ls_weighting_details 'w = 1/[\s^2^(Fo^2^)+(0.0739P)^2^] where P = (Fo^2^+2Fc^2^)/3'
_refine_ls_weighting_scheme calc
_refine_ls_wR_factor_all 0.1105
_refine_ls_wR_factor_ref 0.1082
_reflns_number_gt 1702
_reflns_number_total 1907
_reflns_threshold_expression I>2\s(I)
_cod_data_source_file lh6391.cif
_cod_data_source_block I
_cod_original_sg_symbol_H-M 'C 2/m'
_cod_database_code 2205553
_cod_database_fobs_code 2205553

loop_
_symmetry_equiv_pos_as_xyz
'x, y, z'
'-x, y, -z'
'x+1/2, y+1/2, z'
'-x+1/2, y+1/2, -z'
'-x, -y, -z'
'x, -y, z'
'-x+1/2, -y+1/2, -z'
'x+1/2, -y+1/2, z'

loop_
_atom_site_label
_atom_site_fract_x
_atom_site_fract_y
_atom_site_fract_z
_atom_site_U_iso_or_equiv
_atom_site_adp_type
_atom_site_calc_flag
_atom_site_refinement_flags
_atom_site_occupancy
_atom_site_type_symbol
Ni 0.0000 0.0000 0.0000 0.0274(2) Uani d S 1 Ni
C11 0.14287(14) 0.0000 -0.1496(3) 0.0292(6) Uani d S 1 C
H11 0.1882 0.0000 -0.1989 0.035 Uiso calc SR 1 H
N1 0.10228(14) 0.0000 0.1050(3) 0.0399(6) Uani d S 1 N
N2 0.15766(13) 0.0000 0.0105(3) 0.0348(5) Uani d S 1 N
C1 0.0871(3) 0.0000 0.3796(5) 0.101(2) Uani d S 1 C
H1A 0.1090 -0.0510 0.4560 0.151 Uiso calc PR 0.50 H
H1B 0.0407 -0.0305 0.3528 0.151 Uiso calc PR 0.50 H
H1C 0.0834 0.0815 0.4173 0.151 Uiso calc PR 0.50 H
C2 0.1312(2) 0.0000 0.2423(4) 0.0543(9) Uani d S 1 C
C3 0.2049(2) 0.0000 0.2390(5) 0.0556(10) Uani d S 1 C
H3 0.2368 0.0000 0.3216 0.067 Uiso calc SR 1 H
C4 0.22085(17) 0.0000 0.0905(4) 0.0471(8) Uani d S 1 C
C5 0.2907(2) 0.0000 0.0190(6) 0.0821(16) Uani d S 1 C
H5A 0.2858 -0.0372 -0.0787 0.123 Uiso calc PR 0.50 H
H5B 0.3244 -0.0450 0.0810 0.123 Uiso calc PR 0.50 H
H5C 0.3069 0.0822 0.0087 0.123 Uiso calc PR 0.50 H
N3 0.03823(9) 0.12830(17) -0.1472(2) 0.0406(5) Uani d . 1 N
N4 0.10484(9) 0.10856(15) -0.1964(2) 0.0325(4) Uani d . 1 N
C6 -0.05222(19) 0.2906(3) -0.1803(5) 0.0876(13) Uani d . 1 C
H6A -0.0858 0.2272 -0.1631 0.131 Uiso calc R 1 H
H6B -0.0675 0.3365 -0.2678 0.131 Uiso calc R 1 H
H6C -0.0488 0.3434 -0.0942 0.131 Uiso calc R 1 H
C7 0.01861(14) 0.2355(2) -0.2051(3) 0.0522(7) Uani d . 1 C
C8 0.07280(15) 0.2840(2) -0.2889(3) 0.0551(7) Uani d . 1 C
H8 0.0719 0.3577 -0.3403 0.066 Uiso calc R 1 H
C9 0.12695(13) 0.2030(2) -0.2809(3) 0.0418(5) Uani d . 1 C
C10 0.19805(15) 0.2092(3) -0.3439(4) 0.0619(8) Uani d . 1 C
H10A 0.2332 0.2181 -0.2632 0.093 Uiso calc R 1 H
H10B 0.2002 0.2776 -0.4106 0.093 Uiso calc R 1 H
H10C 0.2069 0.1358 -0.3986 0.093 Uiso calc R 1 H
Br 0.658821(18) 0.0000 0.43123(4) 0.04606(17) Uani d S 1 Br

loop_
_atom_site_aniso_label
_atom_site_aniso_U_11
_atom_site_aniso_U_22
_atom_site_aniso_U_33
_atom_site_aniso_U_12
_atom_site_aniso_U_13
_atom_site_aniso_U_23
Ni 0.0262(3) 0.0287(4) 0.0276(4) 0.000 0.0030(3) 0.000
C11 0.0262(12) 0.0271(13) 0.0347(15) 0.000 0.0055(11) 0.000
N1 0.0322(12) 0.0594(17) 0.0282(13) 0.000 0.0007(10) 0.000
N2 0.0272(11) 0.0412(14) 0.0362(14) 0.000 0.0024(10) 0.000
C1 0.065(3) 0.208(8) 0.030(2) 0.000 0.000(2) 0.000
C2 0.0479(19) 0.080(3) 0.0346(19) 0.000 -0.0067(15) 0.000
C3 0.0433(19) 0.076(3) 0.046(2) 0.000 -0.0167(16) 0.000
C4 0.0313(16) 0.057(2) 0.053(2) 0.000 -0.0064(15) 0.000
C5 0.0297(18) 0.137(5) 0.080(3) 0.000 -0.0007(19) 0.000
N3 0.0323(9) 0.0387(10) 0.0520(11) 0.0088(7) 0.0130(8) 0.0159(8)
N4 0.0320(8) 0.0282(9) 0.0379(9) 0.0027(7) 0.0094(7) 0.0042(6)
C6 0.0598(18) 0.073(2) 0.133(3) 0.0354(17) 0.036(2) 0.058(2)
C7 0.0464(13) 0.0438(13) 0.0675(17) 0.0141(11) 0.0157(12) 0.0229(12)
C8 0.0623(16) 0.0368(12) 0.0678(17) 0.0093(11) 0.0215(14) 0.0211(11)
C9 0.0490(13) 0.0311(11) 0.0466(13) -0.0010(9) 0.0147(10) 0.0050(9)
C10 0.0597(16) 0.0404(13) 0.089(2) 0.0018(12) 0.0369(16) 0.0177(13)
Br 0.0467(2) 0.0402(2) 0.0506(3) 0.000 -0.00569(16) 0.000

loop_
_atom_type_symbol
_atom_type_description
_atom_type_scat_dispersion_real
_atom_type_scat_dispersion_imag
_atom_type_scat_source
Ni Ni -3.0029 0.5091 'International Tables Vol C Tables 4.2.6.8 and 6.1.1.4'
Br Br -0.6763 1.2805 'International Tables Vol C Tables 4.2.6.8 and 6.1.1.4'
N N 0.0311 0.0180 'International Tables Vol C Tables 4.2.6.8 and 6.1.1.4'
C C 0.0181 0.0091 'International Tables Vol C Tables 4.2.6.8 and 6.1.1.4'
H H 0.0000 0.0000 'International Tables Vol C Tables 4.2.6.8 and 6.1.1.4'

loop_
_geom_angle_atom_site_label_1
_geom_angle_atom_site_label_2
_geom_angle_atom_site_label_3
_geom_angle_site_symmetry_1
_geom_angle_site_symmetry_3
_geom_angle
_geom_angle_publ_flag
N3 Ni N3 6 . 85.65(11) y
N3 Ni N3 6 2 180.0 y
N3 Ni N3 . 2 94.35(11) y
N3 Ni N3 6 5 94.35(11) ?
N3 Ni N3 . 5 180.0 ?
N3 Ni N3 2 5 85.65(11) ?
N3 Ni N1 6 . 86.53(7) ?
N3 Ni N1 . . 86.53(7) y
N3 Ni N1 2 . 93.47(7) y
N3 Ni N1 5 . 93.47(7) ?
N3 Ni N1 6 5 93.47(7) ?
N3 Ni N1 . 5 93.47(7) ?
N3 Ni N1 2 5 86.53(7) ?
N3 Ni N1 5 5 86.53(7) ?
N1 Ni N1 . 5 180.0 y
N2 C11 N4 . . 110.91(15) ?
N2 C11 N4 . 6 110.91(15) ?
N4 C11 N4 . 6 111.4(2) ?
N2 C11 H11 . . 107.8 ?
N4 C11 H11 . . 107.8 ?
N4 C11 H11 6 . 107.8 ?
C2 N1 N2 . . 105.6(3) ?
C2 N1 Ni . . 138.2(2) ?
N2 N1 Ni . . 116.14(19) ?
C4 N2 N1 . . 111.0(3) ?
C4 N2 C11 . . 130.0(3) ?
N1 N2 C11 . . 119.0(2) ?
C2 C1 H1A . . 109.5 ?
C2 C1 H1B . . 109.5 ?
H1A C1 H1B . . 109.5 ?
C2 C1 H1C . . 109.5 ?
H1A C1 H1C . . 109.5 ?
H1B C1 H1C . . 109.5 ?
N1 C2 C3 . . 110.8(3) ?
N1 C2 C1 . . 121.8(3) ?
C3 C2 C1 . . 127.4(4) ?
C4 C3 C2 . . 106.5(3) ?
C4 C3 H3 . . 126.7 ?
C2 C3 H3 . . 126.7 ?
N2 C4 C3 . . 106.0(3) ?
N2 C4 C5 . . 123.5(3) ?
C3 C4 C5 . . 130.5(3) ?
C4 C5 H5A . . 109.5 ?
C4 C5 H5B . . 109.5 ?
H5A C5 H5B . . 109.5 ?
C4 C5 H5C . . 109.5 ?
H5A C5 H5C . . 109.5 ?
H5B C5 H5C . . 109.5 ?
C7 N3 N4 . . 105.14(17) ?
C7 N3 Ni . . 138.22(16) ?
N4 N3 Ni . . 116.45(12) ?
C9 N4 N3 . . 111.48(17) ?
C9 N4 C11 . . 128.95(19) ?
N3 N4 C11 . . 119.49(17) ?
C7 C6 H6A . . 109.5 ?
C7 C6 H6B . . 109.5 ?
H6A C6 H6B . . 109.5 ?
C7 C6 H6C . . 109.5 ?
H6A C6 H6C . . 109.5 ?
H6B C6 H6C . . 109.5 ?
N3 C7 C8 . . 110.1(2) ?
N3 C7 C6 . . 122.5(2) ?
C8 C7 C6 . . 127.4(2) ?
C9 C8 C7 . . 107.0(2) ?
C9 C8 H8 . . 126.5 ?
C7 C8 H8 . . 126.5 ?
C8 C9 N4 . . 106.3(2) ?
C8 C9 C10 . . 130.3(2) ?
N4 C9 C10 . . 123.5(2) ?
C9 C10 H10A . . 109.5 ?
C9 C10 H10B . . 109.5 ?
H10A C10 H10B . . 109.5 ?
C9 C10 H10C . . 109.5 ?
H10A C10 H10C . . 109.5 ?
H10B C10 H10C . . 109.5 ?

loop_
_geom_bond_atom_site_label_1
_geom_bond_atom_site_label_2
_geom_bond_site_symmetry_2
_geom_bond_distance
_geom_bond_publ_flag
Ni N3 6 2.0753(17) ?
Ni N3 . 2.0754(17) y
Ni N3 2 2.0754(17) ?
Ni N3 5 2.0754(17) ?
Ni N1 . 2.110(3) y
Ni N1 5 2.110(3) ?
C11 N2 . 1.438(4) y
C11 N4 . 1.445(2) y
C11 N4 6 1.445(2) ?
C11 H11 . 0.9800 ?
N1 C2 . 1.314(4) y
N1 N2 . 1.372(3) y
N2 C4 . 1.363(4) y
C1 C2 . 1.509(6) y
C1 H1A . 0.9600 ?
C1 H1B . 0.9600 ?
C1 H1C . 0.9600 ?
C2 C3 . 1.395(5) y
C3 C4 . 1.366(5) y
C3 H3 . 0.9300 ?
C4 C5 . 1.493(5) y
C5 H5A . 0.9600 ?
C5 H5B . 0.9600 ?
C5 H5C . 0.9600 ?
N3 C7 . 1.332(3) y
N3 N4 . 1.370(2) y
N4 C9 . 1.358(3) y
C6 C7 . 1.496(4) y
C6 H6A . 0.9600 ?
C6 H6B . 0.9600 ?
C6 H6C . 0.9600 ?
C7 C8 . 1.399(3) y
C8 C9 . 1.357(3) y
C8 H8 . 0.9300 ?
C9 C10 . 1.482(3) y
C10 H10A . 0.9600 ?
C10 H10B . 0.9600 ?
C10 H10C . 0.9600 ?

loop_
_geom_torsion_atom_site_label_1
_geom_torsion_atom_site_label_2
_geom_torsion_atom_site_label_3
_geom_torsion_atom_site_label_4
_geom_torsion_site_symmetry_1
_geom_torsion
N3 Ni N1 C2 6 -137.08(6)
N3 Ni N1 C2 . 137.08(6)
N3 Ni N1 C2 2 42.92(6)
N3 Ni N1 C2 5 -42.92(6)
N3 Ni N1 N2 6 42.92(6)
N3 Ni N1 N2 . -42.92(6)
N3 Ni N1 N2 2 -137.08(6)
N3 Ni N1 N2 5 137.08(6)
C2 N1 N2 C4 . 0.0
Ni N1 N2 C4 . 180.0
C2 N1 N2 C11 . 180.0
Ni N1 N2 C11 . 0.0
N4 C11 N2 C4 . -117.85(16)
N4 C11 N2 C4 6 117.85(16)
N4 C11 N2 N1 . 62.15(16)
N4 C11 N2 N1 6 -62.15(16)
N2 N1 C2 C3 . 0.0
Ni N1 C2 C3 . 180.0
N2 N1 C2 C1 . 180.0
Ni N1 C2 C1 . 0.0
N1 C2 C3 C4 . 0.0
C1 C2 C3 C4 . 180.0
N1 N2 C4 C3 . 0.0
C11 N2 C4 C3 . 180.0
N1 N2 C4 C5 . 180.0
C11 N2 C4 C5 . 0.0
C2 C3 C4 N2 . 0.0
C2 C3 C4 C5 . 180.0
N1 Ni N3 C7 . -132.5(3)
N1 Ni N3 C7 5 47.5(3)
N1 Ni N3 N4 . 41.38(16)
N1 Ni N3 N4 5 -138.62(16)
C7 N3 N4 C9 . 1.3(3)
Ni N3 N4 C9 . -174.53(16)
C7 N3 N4 C11 . 178.2(2)
Ni N3 N4 C11 . 2.4(3)
N2 C11 N4 C9 . 111.9(3)
N4 C11 N4 C9 6 -124.0(2)
N2 C11 N4 N3 . -64.4(3)
N4 C11 N4 N3 6 59.6(3)
N4 N3 C7 C8 . -0.7(3)
Ni N3 C7 C8 . 173.6(2)
N4 N3 C7 C6 . 178.9(3)
Ni N3 C7 C6 . -6.7(5)
N3 C7 C8 C9 . -0.1(4)
C6 C7 C8 C9 . -179.7(4)
C7 C8 C9 N4 . 0.8(3)
C7 C8 C9 C10 . -177.7(3)
N3 N4 C9 C8 . -1.3(3)
C11 N4 C9 C8 . -177.9(2)
N3 N4 C9 C10 . 177.3(2)
C11 N4 C9 C10 . 0.7(4)
